data_7021030
loop_
_publ_author_name
'Melen, Rebecca L.'
'Eisler, Dana J.'
'Hewitt, Rachel A.'
'Rawson, Jeremy M.'

_publ_section_title
;
 Synthesis and structural studies on thioimides, R(2)C[double bond, length
 as m-dash]NSR and sulfur diimides, R(2)C[double bond, length as
 m-dash]NSN[double bond, length as m-dash]CR(2).
;
_journal_issue 11
_journal_name_full 'Dalton transactions (Cambridge, England : 2003)'
_journal_page_first 3888
_journal_page_last 3895
_journal_paper_doi 10.1039/c2dt32878j
_journal_volume 42
_journal_year 2013
_chemical_formula_moiety 'C19 H12 N2 O2 S'
_chemical_formula_sum 'C19 H12 N2 O2 S'
_chemical_formula_weight 332.37
_chemical_name_systematic
;
?
;
_space_group_IT_number 2
_symmetry_cell_setting triclinic
_symmetry_space_group_name_Hall '-P 1'
_symmetry_space_group_name_H-M 'P -1'
_atom_sites_solution_hydrogens geom
_atom_sites_solution_primary direct
_atom_sites_solution_secondary difmap
_audit_creation_method SHELXL-97
_cell_angle_alpha 101.868(1)
_cell_angle_beta 98.333(2)
_cell_angle_gamma 112.163(2)
_cell_formula_units_Z 2
_cell_length_a 7.3115(2)
_cell_length_b 9.4716(3)
_cell_length_c 12.3682(4)
_cell_measurement_reflns_used 2058
_cell_measurement_temperature 180(2)
_cell_measurement_theta_max 27.48
_cell_measurement_theta_min 1
_cell_volume 752.52(4)
_computing_cell_refinement 'HKL Scalepack (Otwinowski & Minor 1997)'
_computing_data_collection 'Collect (Nonius B.V. 1998)'
_computing_data_reduction
;
HKL Denzo and Scalepack (Otwinowski & Minor 1997)
;
_computing_molecular_graphics 'Bruker SHELXTL'
_computing_publication_material 'SHELXL-97 (Sheldrick 1997)'
_computing_structure_refinement 'SHELXL-97 (Sheldrick 1997)'
_computing_structure_solution 'SHELXS-97 (Sheldrick, 1990)'
_diffrn_ambient_temperature 180(2)
_diffrn_measured_fraction_theta_full 0.997
_diffrn_measured_fraction_theta_max 0.997
_diffrn_measurement_device_type 'Nonius Kappa CCD'
_diffrn_measurement_method 'Thin slice \w and \f scans'
_diffrn_radiation_monochromator graphite
_diffrn_radiation_source 'fine-focus sealed tube'
_diffrn_radiation_type MoK\a
_diffrn_radiation_wavelength 0.71073
_diffrn_reflns_av_R_equivalents 0.0483
_diffrn_reflns_av_sigmaI/netI 0.0676
_diffrn_reflns_limit_h_max 9
_diffrn_reflns_limit_h_min -9
_diffrn_reflns_limit_k_max 11
_diffrn_reflns_limit_k_min -11
_diffrn_reflns_limit_l_max 15
_diffrn_reflns_limit_l_min -15
_diffrn_reflns_number 7512
_diffrn_reflns_theta_full 26.37
_diffrn_reflns_theta_max 26.37
_diffrn_reflns_theta_min 3.03
_exptl_absorpt_coefficient_mu 0.229
_exptl_absorpt_correction_T_max 0.990
_exptl_absorpt_correction_T_min 0.906
_exptl_absorpt_correction_type multi-scan
_exptl_absorpt_process_details
;
multi-scan from symmetry-related measurements
Sortav (Blessing 1995)
;
_exptl_crystal_colour yellow
_exptl_crystal_density_diffrn 1.467
_exptl_crystal_density_method 'not measured'
_exptl_crystal_description plate
_exptl_crystal_F_000 344
_exptl_crystal_size_max 0.18
_exptl_crystal_size_mid 0.14
_exptl_crystal_size_min 0.05
_refine_diff_density_max 0.359
_refine_diff_density_min -0.326
_refine_diff_density_rms 0.090
_refine_ls_extinction_method none
_refine_ls_goodness_of_fit_ref 1.028
_refine_ls_hydrogen_treatment constr
_refine_ls_matrix_type full
_refine_ls_number_parameters 217
_refine_ls_number_reflns 3072
_refine_ls_number_restraints 0
_refine_ls_restrained_S_all 1.028
_refine_ls_R_factor_all 0.0773
_refine_ls_R_factor_gt 0.0452
_refine_ls_shift/su_max 0.000
_refine_ls_shift/su_mean 0.000
_refine_ls_structure_factor_coef Fsqd
_refine_ls_weighting_details 'calc w=1/[\s^2^(Fo^2^)+(0.0379P)^2^+0.3418P] where P=(Fo^2^+2Fc^2^)/3'
_refine_ls_weighting_scheme calc
_refine_ls_wR_factor_gt 0.0967
_refine_ls_wR_factor_ref 0.1096
_reflns_number_gt 2266
_reflns_number_total 3072
_reflns_threshold_expression >2sigma(I)
_cod_data_source_file c2dt32878j.txt
_cod_data_source_block compound_3a
_cod_depositor_comments
;
The following automatic conversions were performed:

'_symmetry_cell_setting' value 'Triclinic' changed to 'triclinic'
according to /home/saulius/struct/CIF-dictionaries/cif_core.dic
dictionary named 'cif_core.dic' version 2.4.2 from 2011-04-26.

Automatic conversion script
Id: cif_fix_values 1891 2012-01-12 08:04:46Z andrius 
;
_cod_database_code 7021030

loop_
_symmetry_equiv_pos_as_xyz
'x, y, z'
'-x, -y, -z'

loop_
_atom_site_label
_atom_site_type_symbol
_atom_site_fract_x
_atom_site_fract_y
_atom_site_fract_z
_atom_site_U_iso_or_equiv
_atom_site_adp_type
_atom_site_occupancy
_atom_site_symmetry_multiplicity
_atom_site_calc_flag
_atom_site_refinement_flags
S1 S 0.14934(8) 0.40554(7) -0.08738(5) 0.02787(17) Uani 1 1 d .
N1 N 0.2941(3) 0.5484(2) 0.03295(15) 0.0271(4) Uani 1 1 d .
C1 C 0.3675(3) 0.5141(3) 0.12034(18) 0.0251(5) Uani 1 1 d .
C2 C 0.3561(3) 0.3637(3) 0.14378(18) 0.0251(5) Uani 1 1 d .
C3 C 0.2642(3) 0.2075(3) 0.0762(2) 0.0319(5) Uani 1 1 d .
H3A H 0.1988 0.1823 -0.0018 0.038 Uiso 1 1 calc R
C4 C 0.2692(3) 0.0881(3) 0.1242(2) 0.0359(6) Uani 1 1 d .
H4A H 0.2049 -0.0196 0.0788 0.043 Uiso 1 1 calc R
C5 C 0.3672(4) 0.1248(3) 0.2376(2) 0.0353(6) Uani 1 1 d .
H5A H 0.3669 0.0416 0.2695 0.042 Uiso 1 1 calc R
C6 C 0.4658(3) 0.2811(3) 0.3053(2) 0.0300(5) Uani 1 1 d .
H6A H 0.5369 0.3057 0.3822 0.036 Uiso 1 1 calc R
C7 C 0.4587(3) 0.4011(3) 0.25878(18) 0.0260(5) Uani 1 1 d .
C8 C 0.5407(3) 0.5728(3) 0.31062(18) 0.0249(5) Uani 1 1 d .
C9 C 0.6496(3) 0.6688(3) 0.41993(19) 0.0325(5) Uani 1 1 d .
H9A H 0.6875 0.6242 0.4767 0.039 Uiso 1 1 calc R
C10 C 0.7021(4) 0.8306(3) 0.4451(2) 0.0370(6) Uani 1 1 d .
H10A H 0.7769 0.8970 0.5197 0.044 Uiso 1 1 calc R
C11 C 0.6473(4) 0.8976(3) 0.3628(2) 0.0365(6) Uani 1 1 d .
H11A H 0.6836 1.0087 0.3819 0.044 Uiso 1 1 calc R
C12 C 0.5398(3) 0.8026(3) 0.25306(19) 0.0310(5) Uani 1 1 d .
H12A H 0.5035 0.8477 0.1962 0.037 Uiso 1 1 calc R
C13 C 0.4866(3) 0.6413(3) 0.22802(18) 0.0249(5) Uani 1 1 d .
C14 C 0.1057(3) 0.5286(3) -0.16819(18) 0.0253(5) Uani 1 1 d .
C15 C -0.0017(3) 0.4676(3) -0.28342(18) 0.0285(5) Uani 1 1 d .
N2 N -0.0834(3) 0.2993(3) -0.34083(17) 0.0361(5) Uani 1 1 d .
O1 O -0.0664(3) 0.2104(2) -0.28395(14) 0.0426(4) Uani 1 1 d .
O2 O -0.1648(3) 0.2510(2) -0.44361(15) 0.0564(5) Uani 1 1 d .
C16 C -0.0341(3) 0.5644(3) -0.3472(2) 0.0343(6) Uani 1 1 d .
H16A H -0.1067 0.5195 -0.4251 0.041 Uiso 1 1 calc R
C17 C 0.0387(3) 0.7251(3) -0.2979(2) 0.0360(6) Uani 1 1 d .
H17A H 0.0157 0.7919 -0.3408 0.043 Uiso 1 1 calc R
C18 C 0.1464(3) 0.7886(3) -0.1846(2) 0.0346(6) Uani 1 1 d .
H18A H 0.1983 0.8998 -0.1502 0.041 Uiso 1 1 calc R
C19 C 0.1794(3) 0.6926(3) -0.12090(19) 0.0302(5) Uani 1 1 d .
H19A H 0.2537 0.7392 -0.0434 0.036 Uiso 1 1 calc R

loop_
_atom_site_aniso_label
_atom_site_aniso_U_11
_atom_site_aniso_U_22
_atom_site_aniso_U_33
_atom_site_aniso_U_23
_atom_site_aniso_U_13
_atom_site_aniso_U_12
S1 0.0296(3) 0.0293(3) 0.0247(3) 0.0083(2) 0.0048(2) 0.0127(2)
N1 0.0272(10) 0.0318(12) 0.0233(10) 0.0086(9) 0.0058(8) 0.0130(9)
C1 0.0243(11) 0.0281(13) 0.0256(12) 0.0087(10) 0.0085(9) 0.0126(10)
C2 0.0238(11) 0.0262(13) 0.0274(12) 0.0083(10) 0.0072(9) 0.0121(10)
C3 0.0285(12) 0.0311(14) 0.0318(13) 0.0038(11) 0.0021(10) 0.0123(11)
C4 0.0348(13) 0.0249(13) 0.0437(15) 0.0044(11) 0.0060(11) 0.0119(11)
C5 0.0370(13) 0.0324(15) 0.0455(15) 0.0188(12) 0.0147(12) 0.0184(12)
C6 0.0318(12) 0.0338(14) 0.0295(12) 0.0122(11) 0.0082(10) 0.0172(11)
C7 0.0243(11) 0.0285(13) 0.0282(12) 0.0093(10) 0.0087(9) 0.0128(10)
C8 0.0248(11) 0.0275(13) 0.0248(12) 0.0089(10) 0.0078(9) 0.0119(10)
C9 0.0349(13) 0.0354(15) 0.0266(13) 0.0080(11) 0.0050(10) 0.0156(11)
C10 0.0384(13) 0.0359(15) 0.0249(13) -0.0010(11) -0.0001(11) 0.0107(12)
C11 0.0424(14) 0.0273(14) 0.0349(14) 0.0052(11) 0.0074(11) 0.0120(11)
C12 0.0361(13) 0.0301(14) 0.0289(13) 0.0101(11) 0.0076(10) 0.0155(11)
C13 0.0241(11) 0.0265(13) 0.0249(12) 0.0073(9) 0.0065(9) 0.0112(10)
C14 0.0222(11) 0.0325(13) 0.0230(12) 0.0095(10) 0.0066(9) 0.0123(10)
C15 0.0248(11) 0.0339(14) 0.0260(12) 0.0098(10) 0.0062(9) 0.0106(10)
N2 0.0316(11) 0.0386(13) 0.0296(11) 0.0061(10) 0.0031(9) 0.0092(10)
O1 0.0476(10) 0.0341(11) 0.0364(10) 0.0083(8) 0.0026(8) 0.0106(9)
O2 0.0685(13) 0.0524(13) 0.0274(10) 0.0002(9) -0.0068(9) 0.0157(11)
C16 0.0263(12) 0.0481(17) 0.0261(13) 0.0129(12) 0.0029(10) 0.0133(11)
C17 0.0335(13) 0.0456(17) 0.0354(14) 0.0223(13) 0.0081(11) 0.0179(12)
C18 0.0348(13) 0.0342(15) 0.0402(15) 0.0145(12) 0.0124(11) 0.0172(11)
C19 0.0301(12) 0.0348(15) 0.0265(12) 0.0094(11) 0.0076(10) 0.0140(11)

loop_
_atom_type_symbol
_atom_type_description
_atom_type_scat_dispersion_real
_atom_type_scat_dispersion_imag
_atom_type_scat_source
C C 0.0033 0.0016 'International Tables Vol C Tables 4.2.6.8 and 6.1.1.4'
H H 0.0000 0.0000 'International Tables Vol C Tables 4.2.6.8 and 6.1.1.4'
N N 0.0061 0.0033 'International Tables Vol C Tables 4.2.6.8 and 6.1.1.4'
O O 0.0106 0.0060 'International Tables Vol C Tables 4.2.6.8 and 6.1.1.4'
S S 0.1246 0.1234 'International Tables Vol C Tables 4.2.6.8 and 6.1.1.4'

loop_
_geom_angle_atom_site_label_1
_geom_angle_atom_site_label_2
_geom_angle_atom_site_label_3
_geom_angle
N1 S1 C14 97.92(10)
C1 N1 S1 120.90(16)
N1 C1 C13 120.1(2)
N1 C1 C2 134.1(2)
C13 C1 C2 105.81(18)
C3 C2 C7 120.2(2)
C3 C2 C1 132.0(2)
C7 C2 C1 107.79(19)
C2 C3 C4 119.1(2)
C5 C4 C3 120.6(2)
C6 C5 C4 121.0(2)
C5 C6 C7 118.9(2)
C6 C7 C2 120.2(2)
C6 C7 C8 130.5(2)
C2 C7 C8 109.25(18)
C9 C8 C13 119.5(2)
C9 C8 C7 132.3(2)
C13 C8 C7 108.19(19)
C10 C9 C8 119.0(2)
C9 C10 C11 121.1(2)
C12 C11 C10 120.2(2)
C13 C12 C11 118.8(2)
C12 C13 C8 121.4(2)
C12 C13 C1 129.64(19)
C8 C13 C1 108.95(19)
C19 C14 C15 116.4(2)
C19 C14 S1 121.45(17)
C15 C14 S1 122.10(18)
C16 C15 C14 122.1(2)
C16 C15 N2 117.0(2)
C14 C15 N2 120.8(2)
O2 N2 O1 122.8(2)
O2 N2 C15 119.3(2)
O1 N2 C15 117.92(19)
C17 C16 C15 120.0(2)
C16 C17 C18 119.1(2)
C19 C18 C17 121.1(2)
C18 C19 C14 121.3(2)

loop_
_geom_bond_atom_site_label_1
_geom_bond_atom_site_label_2
_geom_bond_distance
S1 N1 1.673(2)
S1 C14 1.768(2)
N1 C1 1.292(3)
C1 C13 1.482(3)
C1 C2 1.485(3)
C2 C3 1.385(3)
C2 C7 1.412(3)
C3 C4 1.390(3)
C4 C5 1.387(3)
C5 C6 1.386(3)
C6 C7 1.389(3)
C7 C8 1.463(3)
C8 C9 1.387(3)
C8 C13 1.404(3)
C9 C10 1.385(3)
C10 C11 1.392(3)
C11 C12 1.388(3)
C12 C13 1.379(3)
C14 C19 1.396(3)
C14 C15 1.406(3)
C15 C16 1.388(3)
C15 N2 1.448(3)
N2 O2 1.231(3)
N2 O1 1.231(2)
C16 C17 1.373(4)
C17 C18 1.386(3)
C18 C19 1.382(3)
